data_4035108
loop_
_publ_author_name
'Luciano, Michael P.'
'Akhigbe, Joshua'
'Ding, Jiaming'
'Thuita, Damaris'
'Hamchand, Randy'
'Zeller, Matthias'
'Br\"uckner, Christian'

_publ_section_title
;
 An Alternate Route of Transforming meso-Tetraarylporphyrins to
 Porpholactams, and Their Conversion to Amine-Functionalized
 Imidazoloporphyrins.
;
_journal_issue 17
_journal_name_full 'The Journal of organic chemistry'
_journal_page_first 9619
_journal_page_last 9630
_journal_paper_doi 10.1021/acs.joc.8b00790
_journal_volume 83
_journal_year 2018
_chemical_formula_sum 'C51 H42 N6 O4'
_chemical_formula_weight 802.90
_space_group_crystal_system triclinic
_space_group_IT_number 2
_space_group_name_Hall '-P 1'
_space_group_name_H-M_alt 'P -1'
_atom_sites_solution_hydrogens geom
_atom_sites_solution_primary direct
_atom_sites_solution_secondary difmap
_audit_creation_method SHELXL-2016/6
_cell_angle_alpha 78.412(2)
_cell_angle_beta 74.5815(18)
_cell_angle_gamma 73.6581(18)
_cell_formula_units_Z 2
_cell_length_a 10.9512(5)
_cell_length_b 11.7033(6)
_cell_length_c 17.3015(9)
_cell_measurement_reflns_used 9209
_cell_measurement_temperature 150(2)
_cell_measurement_theta_max 30.5444
_cell_measurement_theta_min 3.0101
_cell_volume 2032.14(18)
_computing_cell_refinement 'SAINT V8.37A (Bruker, 2016)'
_computing_data_collection 'Apex3 v2016.9-0 (Bruker, 2016)'
_computing_data_reduction 'SAINT V8.37A (Bruker, 2016)'
_computing_structure_refinement
;  
SHELXL-2016/6 (Sheldrick, 2015, 2016), 
SHELXLE Rev714 (H\"ubschle et al., 2011)
;
_computing_structure_solution 'SHELXS-97 (Sheldrick, 2008)'
_diffrn_ambient_temperature 150(2)
_diffrn_measured_fraction_theta_full 0.996
_diffrn_measured_fraction_theta_max 0.997
_diffrn_measurement_device_type 'Bruker AXS D8 Quest CMOS diffractometer'
_diffrn_measurement_method 'omega and phi scans'
_diffrn_radiation_monochromator 'Triumph curved graphite crystal'
_diffrn_radiation_type MoK\a
_diffrn_radiation_wavelength 0.71073
_diffrn_reflns_av_R_equivalents 0.0489
_diffrn_reflns_av_unetI/netI 0.0271
_diffrn_reflns_Laue_measured_fraction_full 0.996
_diffrn_reflns_Laue_measured_fraction_max 0.997
_diffrn_reflns_limit_h_max 14
_diffrn_reflns_limit_h_min -13
_diffrn_reflns_limit_k_max 15
_diffrn_reflns_limit_k_min -15
_diffrn_reflns_limit_l_max 23
_diffrn_reflns_limit_l_min -23
_diffrn_reflns_number 94686
_diffrn_reflns_point_group_measured_fraction_full 0.996
_diffrn_reflns_point_group_measured_fraction_max 0.997
_diffrn_reflns_theta_full 25.242
_diffrn_reflns_theta_max 28.281
_diffrn_reflns_theta_min 3.011
_diffrn_source 'sealed tube X-ray source'
_exptl_absorpt_coefficient_mu 0.085
_exptl_absorpt_correction_T_max 0.2657
_exptl_absorpt_correction_T_min 0.2298
_exptl_absorpt_correction_type multi-scan
_exptl_absorpt_process_details
;
 SADABS 2016/2: Krause, L., Herbst-Irmer, R., Sheldrick G.M. & Stalke D.,
 J. Appl. Cryst. 48 (2015) 3-10
;
_exptl_crystal_colour red
_exptl_crystal_density_diffrn 1.312
_exptl_crystal_description plate
_exptl_crystal_F_000 844
_exptl_crystal_size_max 0.460
_exptl_crystal_size_mid 0.420
_exptl_crystal_size_min 0.150
_refine_diff_density_max 0.332
_refine_diff_density_min -0.254
_refine_diff_density_rms 0.054
_refine_ls_extinction_coef 0.0034(9)
_refine_ls_extinction_expression Fc^*^=kFc[1+0.001xFc^2^\l^3^/sin(2\q)]^-1/4^
_refine_ls_extinction_method 'SHELXL-2016/6 (Sheldrick 2016)'
_refine_ls_goodness_of_fit_ref 1.036
_refine_ls_hydrogen_treatment constr
_refine_ls_matrix_type full
_refine_ls_number_parameters 600
_refine_ls_number_reflns 10050
_refine_ls_number_restraints 153
_refine_ls_restrained_S_all 1.040
_refine_ls_R_factor_all 0.0733
_refine_ls_R_factor_gt 0.0541
_refine_ls_shift/su_max 0.002
_refine_ls_shift/su_mean 0.000
_refine_ls_structure_factor_coef Fsqd
_refine_ls_weighting_details 'w=1/[\s^2^(Fo^2^)+(0.0357P)^2^+2.1265P] where P=(Fo^2^+2Fc^2^)/3'
_refine_ls_weighting_scheme calc
_refine_ls_wR_factor_gt 0.1159
_refine_ls_wR_factor_ref 0.1324
_reflns_Friedel_coverage 0.000
_reflns_number_gt 7878
_reflns_number_total 10050
_reflns_threshold_expression 'I > 2\s(I)'
_cod_data_source_file jo8b00790_si_002.cif
_cod_data_source_block ML_034_2_0m
_cod_original_cell_volume 2032.15(18)
_cod_database_code 4035108
_shelx_shelxl_version_number 2016/6
_shelx_space_group_comment
;
The symmetry employed for this shelxl refinement is uniquely defined
by the following loop, which should always be used as a source of
symmetry information in preference to the above space-group names.
They are only intended as comments.
;
_shelx_estimated_absorpt_t_min 0.962
_shelx_estimated_absorpt_t_max 0.987

loop_
_space_group_symop_operation_xyz
'x, y, z'
'-x, -y, -z'

loop_
_atom_site_label
_atom_site_type_symbol
_atom_site_fract_x
_atom_site_fract_y
_atom_site_fract_z
_atom_site_U_iso_or_equiv
_atom_site_adp_type
_atom_site_occupancy
_atom_site_site_symmetry_order
_atom_site_calc_flag
_atom_site_refinement_flags_posn
_atom_site_refinement_flags_adp
_atom_site_refinement_flags_occupancy
_atom_site_disorder_assembly
_atom_site_disorder_group
C1 C 1.09147(15) 0.47842(13) 0.26087(9) 0.0180(3) Uani 1 1 d . . . . .
C2 C 1.14121(15) 0.54505(13) 0.18127(9) 0.0196(3) Uani 1 1 d . . . . .
C3 C 0.94253(15) 0.63129(13) 0.22709(9) 0.0189(3) Uani 1 1 d . . . . .
C4 C 0.82806(15) 0.72499(13) 0.22686(9) 0.0198(3) Uani 1 1 d . . . . .
C5 C 0.72176(15) 0.74450(13) 0.29306(9) 0.0205(3) Uani 1 1 d . . . . .
C6 C 0.60336(16) 0.83623(14) 0.29432(10) 0.0231(3) Uani 1 1 d . . . . .
H6 H 0.581695 0.893340 0.249588 0.028 Uiso 1 1 calc R U . . .
C7 C 0.52688(16) 0.82786(14) 0.37052(10) 0.0232(3) Uani 1 1 d . . . . .
H7 H 0.443092 0.878262 0.388272 0.028 Uiso 1 1 calc R U . . .
C8 C 0.59523(15) 0.72958(14) 0.41911(9) 0.0208(3) Uani 1 1 d . . . . .
C9 C 0.54980(15) 0.68770(13) 0.50041(9) 0.0206(3) Uani 1 1 d . . . . .
C10 C 0.61268(16) 0.58075(13) 0.54272(9) 0.0209(3) Uani 1 1 d . . . . .
C11 C 0.55651(17) 0.53039(15) 0.62414(9) 0.0255(3) Uani 1 1 d . . . . .
H11 H 0.476612 0.565027 0.658406 0.031 Uiso 1 1 calc R U . . .
C12 C 0.64039(17) 0.42490(15) 0.64119(9) 0.0250(3) Uani 1 1 d . . . . .
H12 H 0.630144 0.369392 0.689341 0.030 Uiso 1 1 calc R U . . .
C13 C 0.74952(16) 0.41267(13) 0.57155(9) 0.0205(3) Uani 1 1 d . . . . .
C14 C 0.85735(16) 0.31318(13) 0.56690(9) 0.0201(3) Uani 1 1 d . . . . .
C15 C 0.96582(16) 0.29661(13) 0.50239(9) 0.0210(3) Uani 1 1 d . . . . .
C16 C 1.07364(17) 0.19387(14) 0.49737(10) 0.0260(3) Uani 1 1 d . . . . .
H16 H 1.086323 0.127412 0.538619 0.031 Uiso 1 1 calc R U . . .
C17 C 1.15514(17) 0.20739(14) 0.42344(10) 0.0251(3) Uani 1 1 d . . . . .
H17 H 1.234078 0.151640 0.403962 0.030 Uiso 1 1 calc R U . . .
C18 C 1.10154(15) 0.32011(13) 0.37998(9) 0.0198(3) Uani 1 1 d . . . . .
C19 C 1.15244(15) 0.36798(13) 0.30039(9) 0.0185(3) Uani 1 1 d . . . . .
C20 C 1.38260(16) 0.48278(15) 0.15886(11) 0.0276(3) Uani 1 1 d . . . . .
H20A H 1.429910 0.409223 0.133619 0.033 Uiso 1 1 calc R U . A 1
H20B H 1.357890 0.456790 0.217786 0.033 Uiso 1 1 calc R U . A 1
C24 C 1.26925(17) 0.59406(15) 0.04932(10) 0.0258(3) Uani 1 1 d . . . . .
H24A H 1.361873 0.585272 0.020612 0.031 Uiso 1 1 calc R U . . .
H24B H 1.229514 0.680572 0.052656 0.031 Uiso 1 1 calc R U . . .
C25 C 1.19905(16) 0.54870(16) 0.00151(10) 0.0262(3) Uani 1 1 d D . . . .
C26 C 1.1202(2) 0.5939(2) -0.11834(12) 0.0405(5) Uani 1 1 d D . . . .
H26A H 1.029367 0.587355 -0.094115 0.049 Uiso 1 1 calc R U . . .
H26B H 1.173486 0.514674 -0.133433 0.049 Uiso 1 1 calc R U . . .
C27 C 1.1241(3) 0.6867(3) -0.19072(14) 0.0585(7) Uani 1 1 d D . . . .
H27A H 1.086796 0.665969 -0.230084 0.088 Uiso 1 1 calc R U . . .
H27B H 1.214827 0.690384 -0.215191 0.088 Uiso 1 1 calc R U . . .
H27C H 1.073394 0.765092 -0.174711 0.088 Uiso 1 1 calc R U . . .
C28 C 0.82581(15) 0.81545(14) 0.15228(9) 0.0223(3) Uani 1 1 d . . . . .
C29 C 0.81770(17) 0.93538(15) 0.15631(11) 0.0284(4) Uani 1 1 d . . . . .
H29 H 0.808176 0.960088 0.207080 0.034 Uiso 1 1 calc R U . . .
C30 C 0.82345(19) 1.01916(18) 0.08659(13) 0.0384(5) Uani 1 1 d . . . . .
H30 H 0.818023 1.100575 0.089833 0.046 Uiso 1 1 calc R U . . .
C31 C 0.83706(19) 0.9835(2) 0.01268(12) 0.0434(5) Uani 1 1 d . . . . .
H31 H 0.841483 1.040392 -0.035016 0.052 Uiso 1 1 calc R U . . .
C32 C 0.8442(2) 0.8654(2) 0.00810(11) 0.0403(5) Uani 1 1 d . . . . .
H32 H 0.852582 0.841555 -0.042788 0.048 Uiso 1 1 calc R U . . .
C33 C 0.83940(18) 0.78061(18) 0.07738(10) 0.0308(4) Uani 1 1 d . . . . .
H33 H 0.845341 0.699281 0.073585 0.037 Uiso 1 1 calc R U . . .
C34 C 0.42680(15) 0.76397(14) 0.54421(9) 0.0201(3) Uani 1 1 d . . . . .
C35 C 0.42763(16) 0.87673(14) 0.55890(10) 0.0247(3) Uani 1 1 d . . . . .
H35 H 0.506254 0.903191 0.541601 0.030 Uiso 1 1 calc R U . . .
C36 C 0.31492(17) 0.95074(15) 0.59848(11) 0.0284(4) Uani 1 1 d . . . . .
H36 H 0.316828 1.027266 0.608100 0.034 Uiso 1 1 calc R U . . .
C37 C 0.19984(17) 0.91307(16) 0.62393(10) 0.0279(4) Uani 1 1 d . . . . .
H37 H 0.122821 0.963313 0.651353 0.034 Uiso 1 1 calc R U . . .
C38 C 0.19759(17) 0.80177(16) 0.60920(10) 0.0274(3) Uani 1 1 d . . . . .
H38 H 0.118471 0.776131 0.626114 0.033 Uiso 1 1 calc R U . . .
C39 C 0.31050(16) 0.72709(15) 0.56975(10) 0.0245(3) Uani 1 1 d . . . . .
H39 H 0.308091 0.650659 0.560245 0.029 Uiso 1 1 calc R U . . .
C40 C 0.85731(15) 0.21352(13) 0.63641(9) 0.0197(3) Uani 1 1 d . . . . .
C41 C 0.88753(19) 0.22632(15) 0.70663(10) 0.0291(4) Uani 1 1 d . . . . .
H41 H 0.907196 0.298865 0.710249 0.035 Uiso 1 1 calc R U . . .
C42 C 0.88956(19) 0.13490(16) 0.77186(11) 0.0314(4) Uani 1 1 d . . . . .
H42 H 0.910676 0.144889 0.819515 0.038 Uiso 1 1 calc R U . . .
C43 C 0.86068(18) 0.02955(15) 0.76686(10) 0.0293(4) Uani 1 1 d . . . . .
H43 H 0.860898 -0.032950 0.811407 0.035 Uiso 1 1 calc R U . . .
C44 C 0.8314(2) 0.01501(16) 0.69706(11) 0.0334(4) Uani 1 1 d . . . . .
H44 H 0.811719 -0.057656 0.693774 0.040 Uiso 1 1 calc R U . . .
C45 C 0.83072(18) 0.10606(15) 0.63157(10) 0.0276(3) Uani 1 1 d . . . . .
H45 H 0.812027 0.094831 0.583437 0.033 Uiso 1 1 calc R U . . .
C46 C 1.26767(15) 0.28664(13) 0.25423(9) 0.0196(3) Uani 1 1 d . . . . .
C47 C 1.38409(16) 0.23828(14) 0.28096(10) 0.0250(3) Uani 1 1 d . . . . .
H47 H 1.391414 0.257223 0.330161 0.030 Uiso 1 1 calc R U . . .
C48 C 1.48899(17) 0.16280(16) 0.23612(11) 0.0310(4) Uani 1 1 d . . . . .
H48 H 1.567647 0.130573 0.254657 0.037 Uiso 1 1 calc R U . . .
C49 C 1.47886(18) 0.13460(16) 0.16445(12) 0.0338(4) Uani 1 1 d . . . . .
H49 H 1.550674 0.083313 0.133661 0.041 Uiso 1 1 calc R U . . .
C50 C 1.36355(18) 0.18138(16) 0.13761(11) 0.0304(4) Uani 1 1 d . . . . .
H50 H 1.356494 0.161576 0.088597 0.036 Uiso 1 1 calc R U . . .
C51 C 1.25886(16) 0.25677(14) 0.18203(10) 0.0235(3) Uani 1 1 d . . . . .
H51 H 1.180393 0.288423 0.163237 0.028 Uiso 1 1 calc R U . . .
N1 N 0.96621(13) 0.54124(11) 0.28880(7) 0.0188(3) Uani 1 1 d . . . . .
N2 N 0.71139(13) 0.68108(11) 0.36935(8) 0.0210(3) Uani 1 1 d . . . . .
H2 H 0.770708 0.618227 0.384341 0.025 Uiso 1 1 calc R U . . .
N3 N 0.73072(13) 0.50813(11) 0.51189(8) 0.0202(3) Uani 1 1 d . . . . .
N4 N 0.98803(13) 0.37144(11) 0.43060(8) 0.0203(3) Uani 1 1 d . . . . .
H4 H 0.936756 0.442208 0.418772 0.024 Uiso 1 1 calc R U . . .
N5 N 1.26249(13) 0.52855(12) 0.13086(8) 0.0229(3) Uani 1 1 d . . . . .
N6 N 1.04678(13) 0.63354(12) 0.16101(8) 0.0207(3) Uani 1 1 d . . . . .
C21 C 1.4764(11) 0.5542(8) 0.1472(10) 0.0328(18) Uani 0.474(5) 1 d D U P B 1
O1 O 1.4328(4) 0.6717(3) 0.1256(3) 0.0314(8) Uani 0.474(5) 1 d D U P B 1
O2 O 1.5838(6) 0.5126(6) 0.1582(4) 0.0573(14) Uani 0.474(5) 1 d D U P B 1
C22 C 1.5300(4) 0.7422(4) 0.1101(3) 0.0382(11) Uani 0.474(5) 1 d D U P B 1
H22A H 1.605567 0.713010 0.066587 0.046 Uiso 0.474(5) 1 calc R U P B 1
H22B H 1.561517 0.737036 0.159566 0.046 Uiso 0.474(5) 1 calc R U P B 1
C23 C 1.4604(13) 0.8688(8) 0.0847(7) 0.049(2) Uani 0.474(5) 1 d D U P B 1
H23A H 1.421692 0.870532 0.039347 0.073 Uiso 0.474(5) 1 calc R U P B 1
H23B H 1.522639 0.919887 0.067801 0.073 Uiso 0.474(5) 1 calc R U P B 1
H23C H 1.391409 0.898709 0.130237 0.073 Uiso 0.474(5) 1 calc R U P B 1
C21B C 1.4633(8) 0.5796(7) 0.1442(10) 0.0296(14) Uani 0.526(5) 1 d D U P B 2
O1B O 1.3856(3) 0.6875(3) 0.1582(2) 0.0295(7) Uani 0.526(5) 1 d D U P B 2
O2B O 1.5775(6) 0.5541(6) 0.1281(5) 0.088(2) Uani 0.526(5) 1 d D U P B 2
C22B C 1.4537(4) 0.7805(3) 0.1533(2) 0.0341(9) Uani 0.526(5) 1 d D U P B 2
H22C H 1.536186 0.743136 0.171526 0.041 Uiso 0.526(5) 1 calc R U P B 2
H22D H 1.399018 0.839170 0.190203 0.041 Uiso 0.526(5) 1 calc R U P B 2
C23B C 1.4834(12) 0.8441(8) 0.0706(6) 0.059(2) Uani 0.526(5) 1 d D U P B 2
H23D H 1.534879 0.786035 0.033504 0.088 Uiso 0.526(5) 1 calc R U P B 2
H23E H 1.533255 0.902284 0.069534 0.088 Uiso 0.526(5) 1 calc R U P B 2
H23F H 1.401703 0.886460 0.053872 0.088 Uiso 0.526(5) 1 calc R U P B 2
O3 O 1.17276(13) 0.63111(12) -0.06080(7) 0.0336(3) Uani 1 1 d D . . . .
O4 O 1.17607(14) 0.45084(12) 0.01587(8) 0.0358(3) Uani 1 1 d D . . . .

loop_
_atom_site_aniso_label
_atom_site_aniso_U_11
_atom_site_aniso_U_22
_atom_site_aniso_U_33
_atom_site_aniso_U_23
_atom_site_aniso_U_13
_atom_site_aniso_U_12
C1 0.0212(7) 0.0153(6) 0.0173(7) -0.0019(5) -0.0046(5) -0.0040(5)
C2 0.0224(7) 0.0197(7) 0.0171(7) -0.0022(5) -0.0043(6) -0.0061(6)
C3 0.0216(7) 0.0171(7) 0.0175(7) -0.0017(5) -0.0049(5) -0.0039(6)
C4 0.0234(7) 0.0172(7) 0.0176(7) -0.0003(5) -0.0067(6) -0.0028(6)
C5 0.0238(8) 0.0176(7) 0.0185(7) -0.0006(5) -0.0063(6) -0.0021(6)
C6 0.0233(8) 0.0203(7) 0.0217(7) 0.0012(6) -0.0075(6) 0.0002(6)
C7 0.0225(8) 0.0201(7) 0.0234(7) -0.0008(6) -0.0060(6) 0.0001(6)
C8 0.0216(7) 0.0182(7) 0.0204(7) -0.0017(6) -0.0052(6) -0.0017(6)
C9 0.0232(7) 0.0180(7) 0.0192(7) -0.0023(5) -0.0040(6) -0.0036(6)
C10 0.0252(8) 0.0176(7) 0.0177(7) -0.0020(5) -0.0039(6) -0.0029(6)
C11 0.0306(9) 0.0228(8) 0.0174(7) -0.0013(6) -0.0012(6) -0.0021(6)
C12 0.0314(9) 0.0222(7) 0.0170(7) 0.0002(6) -0.0026(6) -0.0042(6)
C13 0.0259(8) 0.0172(7) 0.0174(7) -0.0014(5) -0.0057(6) -0.0036(6)
C14 0.0270(8) 0.0163(7) 0.0163(7) 0.0004(5) -0.0060(6) -0.0052(6)
C15 0.0263(8) 0.0174(7) 0.0181(7) 0.0008(5) -0.0066(6) -0.0039(6)
C16 0.0289(8) 0.0198(7) 0.0228(8) 0.0034(6) -0.0053(6) -0.0006(6)
C17 0.0262(8) 0.0180(7) 0.0250(8) 0.0010(6) -0.0042(6) 0.0003(6)
C18 0.0218(7) 0.0160(7) 0.0199(7) -0.0007(5) -0.0052(6) -0.0025(5)
C19 0.0190(7) 0.0166(7) 0.0191(7) -0.0017(5) -0.0045(5) -0.0031(5)
C20 0.0246(8) 0.0247(8) 0.0303(8) -0.0023(7) -0.0043(7) -0.0035(6)
C24 0.0281(8) 0.0268(8) 0.0208(7) 0.0007(6) -0.0025(6) -0.0095(7)
C25 0.0244(8) 0.0314(9) 0.0193(7) -0.0029(6) -0.0005(6) -0.0057(7)
C26 0.0369(10) 0.0600(13) 0.0289(9) 0.0024(9) -0.0128(8) -0.0194(10)
C27 0.0658(16) 0.0810(18) 0.0378(12) 0.0156(12) -0.0261(11) -0.0349(14)
C28 0.0199(7) 0.0234(7) 0.0192(7) 0.0024(6) -0.0051(6) -0.0012(6)
C29 0.0249(8) 0.0224(8) 0.0307(9) 0.0028(6) -0.0044(7) -0.0005(6)
C30 0.0289(9) 0.0286(9) 0.0448(11) 0.0129(8) -0.0034(8) -0.0037(7)
C31 0.0307(10) 0.0496(12) 0.0338(10) 0.0211(9) -0.0056(8) -0.0044(9)
C32 0.0345(10) 0.0572(13) 0.0221(8) 0.0055(8) -0.0083(7) -0.0057(9)
C33 0.0312(9) 0.0369(9) 0.0228(8) 0.0004(7) -0.0101(7) -0.0049(7)
C34 0.0223(7) 0.0195(7) 0.0162(7) 0.0001(5) -0.0055(5) -0.0024(6)
C35 0.0235(8) 0.0206(7) 0.0284(8) -0.0014(6) -0.0050(6) -0.0047(6)
C36 0.0320(9) 0.0203(8) 0.0308(9) -0.0051(6) -0.0064(7) -0.0022(7)
C37 0.0251(8) 0.0294(8) 0.0224(8) -0.0018(6) -0.0038(6) 0.0019(7)
C38 0.0230(8) 0.0351(9) 0.0233(8) -0.0001(7) -0.0051(6) -0.0085(7)
C39 0.0282(8) 0.0238(8) 0.0225(7) -0.0018(6) -0.0067(6) -0.0076(6)
C40 0.0215(7) 0.0166(7) 0.0181(7) 0.0002(5) -0.0048(6) -0.0017(5)
C41 0.0442(10) 0.0231(8) 0.0246(8) 0.0017(6) -0.0143(7) -0.0125(7)
C42 0.0432(10) 0.0302(9) 0.0230(8) 0.0027(7) -0.0140(7) -0.0104(8)
C43 0.0346(9) 0.0237(8) 0.0227(8) 0.0065(6) -0.0045(7) -0.0048(7)
C44 0.0483(11) 0.0210(8) 0.0322(9) 0.0005(7) -0.0083(8) -0.0141(8)
C45 0.0385(9) 0.0245(8) 0.0221(8) -0.0007(6) -0.0085(7) -0.0116(7)
C46 0.0212(7) 0.0147(6) 0.0204(7) -0.0007(5) -0.0030(6) -0.0029(5)
C47 0.0249(8) 0.0228(8) 0.0250(8) -0.0013(6) -0.0060(6) -0.0032(6)
C48 0.0229(8) 0.0286(9) 0.0345(9) -0.0010(7) -0.0069(7) 0.0030(7)
C49 0.0283(9) 0.0283(9) 0.0347(9) -0.0082(7) 0.0016(7) 0.0037(7)
C50 0.0325(9) 0.0275(8) 0.0280(8) -0.0092(7) -0.0036(7) -0.0015(7)
C51 0.0244(8) 0.0212(7) 0.0242(8) -0.0033(6) -0.0054(6) -0.0042(6)
N1 0.0214(6) 0.0147(6) 0.0179(6) -0.0009(5) -0.0045(5) -0.0014(5)
N2 0.0211(6) 0.0177(6) 0.0188(6) 0.0014(5) -0.0045(5) 0.0013(5)
N3 0.0257(7) 0.0153(6) 0.0168(6) -0.0007(5) -0.0042(5) -0.0018(5)
N4 0.0236(6) 0.0151(6) 0.0178(6) 0.0012(5) -0.0043(5) -0.0008(5)
N5 0.0226(7) 0.0241(7) 0.0202(6) -0.0014(5) -0.0030(5) -0.0053(5)
N6 0.0232(7) 0.0197(6) 0.0178(6) -0.0020(5) -0.0042(5) -0.0034(5)
C21 0.035(3) 0.029(3) 0.027(2) 0.001(3) -0.002(2) -0.005(2)
O1 0.0300(18) 0.0280(16) 0.0390(19) -0.0014(14) -0.0092(14) -0.0120(14)
O2 0.0207(18) 0.066(4) 0.081(3) 0.015(2) -0.0147(19) -0.019(2)
C22 0.038(2) 0.040(2) 0.043(2) -0.0041(17) -0.0074(18) -0.0216(18)
C23 0.045(4) 0.029(3) 0.058(4) -0.015(3) 0.014(3) -0.006(2)
C21B 0.023(2) 0.029(3) 0.038(3) -0.003(3) -0.003(2) -0.012(2)
O1B 0.0276(15) 0.0287(13) 0.0320(16) -0.0059(12) -0.0019(12) -0.0098(11)
O2B 0.030(2) 0.069(4) 0.157(6) -0.029(3) 0.009(3) -0.017(2)
C22B 0.0338(19) 0.0347(18) 0.0374(19) -0.0112(14) -0.0030(15) -0.0145(14)
C23B 0.063(6) 0.059(5) 0.054(4) 0.014(4) -0.007(4) -0.035(4)
O3 0.0380(7) 0.0383(7) 0.0241(6) 0.0010(5) -0.0094(5) -0.0097(6)
O4 0.0458(8) 0.0368(7) 0.0287(6) -0.0021(5) -0.0082(6) -0.0178(6)

loop_
_atom_type_symbol
_atom_type_description
_atom_type_scat_dispersion_real
_atom_type_scat_dispersion_imag
_atom_type_scat_source
C C 0.0033 0.0016 'International Tables Vol C Tables 4.2.6.8 and 6.1.1.4'
H H 0.0000 0.0000 'International Tables Vol C Tables 4.2.6.8 and 6.1.1.4'
N N 0.0061 0.0033 'International Tables Vol C Tables 4.2.6.8 and 6.1.1.4'
O O 0.0106 0.0060 'International Tables Vol C Tables 4.2.6.8 and 6.1.1.4'

loop_
_geom_angle_atom_site_label_1
_geom_angle_atom_site_label_2
_geom_angle_atom_site_label_3
_geom_angle
N1 C1 C19 124.24(13)
N1 C1 C2 106.63(12)
C19 C1 C2 128.99(14)
N6 C2 N5 119.35(14)
N6 C2 C1 109.40(13)
N5 C2 C1 131.25(14)
N1 C3 N6 114.91(13)
N1 C3 C4 126.72(14)
N6 C3 C4 118.20(13)
C5 C4 C3 124.98(14)
C5 C4 C28 117.83(13)
C3 C4 C28 116.99(13)
N2 C5 C4 127.01(14)
N2 C5 C6 106.55(13)
C4 C5 C6 126.44(14)
C7 C6 C5 108.46(14)
C7 C6 H6 125.8
C5 C6 H6 125.8
C6 C7 C8 107.86(14)
C6 C7 H7 126.1
C8 C7 H7 126.1
N2 C8 C9 126.67(14)
N2 C8 C7 106.71(13)
C9 C8 C7 126.55(14)
C8 C9 C10 124.43(14)
C8 C9 C34 116.50(13)
C10 C9 C34 119.06(13)
N3 C10 C9 124.94(14)
N3 C10 C11 111.14(13)
C9 C10 C11 123.86(14)
C12 C11 C10 106.32(14)
C12 C11 H11 126.8
C10 C11 H11 126.8
C11 C12 C13 106.54(14)
C11 C12 H12 126.7
C13 C12 H12 126.7
N3 C13 C14 125.57(14)
N3 C13 C12 111.19(13)
C14 C13 C12 123.21(14)
C15 C14 C13 126.08(14)
C15 C14 C40 115.87(13)
C13 C14 C40 118.04(13)
N4 C15 C14 127.67(14)
N4 C15 C16 106.58(13)
C14 C15 C16 125.70(14)
C17 C16 C15 108.31(14)
C17 C16 H16 125.8
C15 C16 H16 125.8
C16 C17 C18 108.26(14)
C16 C17 H17 125.9
C18 C17 H17 125.9
N4 C18 C19 126.42(13)
N4 C18 C17 106.43(13)
C19 C18 C17 127.12(14)
C18 C19 C1 123.69(14)
C18 C19 C46 115.75(13)
C1 C19 C46 120.04(13)
N5 C20 C21 122.5(4)
N5 C20 C21B 112.9(4)
N5 C20 H20A 106.7
C21 C20 H20A 106.7
N5 C20 H20B 106.7
C21 C20 H20B 106.7
H20A C20 H20B 106.6
N5 C24 C25 111.80(13)
N5 C24 H24A 109.3
C25 C24 H24A 109.3
N5 C24 H24B 109.3
C25 C24 H24B 109.3
H24A C24 H24B 107.9
O4 C25 O3 125.35(16)
O4 C25 C24 125.05(16)
O3 C25 C24 109.52(14)
O3 C26 C27 107.21(18)
O3 C26 H26A 110.3
C27 C26 H26A 110.3
O3 C26 H26B 110.3
C27 C26 H26B 110.3
H26A C26 H26B 108.5
C26 C27 H27A 109.5
C26 C27 H27B 109.5
H27A C27 H27B 109.5
C26 C27 H27C 109.5
H27A C27 H27C 109.5
H27B C27 H27C 109.5
C33 C28 C29 119.03(15)
C33 C28 C4 120.90(15)
C29 C28 C4 119.96(14)
C30 C29 C28 120.62(18)
C30 C29 H29 119.7
C28 C29 H29 119.7
C31 C30 C29 119.81(19)
C31 C30 H30 120.1
C29 C30 H30 120.1
C32 C31 C30 120.04(17)
C32 C31 H31 120.0
C30 C31 H31 120.0
C31 C32 C33 120.65(19)
C31 C32 H32 119.7
C33 C32 H32 119.7
C32 C33 C28 119.85(18)
C32 C33 H33 120.1
C28 C33 H33 120.1
C39 C34 C35 118.69(15)
C39 C34 C9 122.14(14)
C35 C34 C9 119.16(14)
C36 C35 C34 120.82(16)
C36 C35 H35 119.6
C34 C35 H35 119.6
C37 C36 C35 120.06(16)
C37 C36 H36 120.0
C35 C36 H36 120.0
C36 C37 C38 119.65(16)
C36 C37 H37 120.2
C38 C37 H37 120.2
C37 C38 C39 120.49(16)
C37 C38 H38 119.8
C39 C38 H38 119.8
C34 C39 C38 120.29(15)
C34 C39 H39 119.9
C38 C39 H39 119.9
C41 C40 C45 118.72(14)
C41 C40 C14 119.88(14)
C45 C40 C14 121.38(14)
C40 C41 C42 121.19(16)
C40 C41 H41 119.4
C42 C41 H41 119.4
C43 C42 C41 119.54(16)
C43 C42 H42 120.2
C41 C42 H42 120.2
C42 C43 C44 119.97(15)
C42 C43 H43 120.0
C44 C43 H43 120.0
C43 C44 C45 120.43(16)
C43 C44 H44 119.8
C45 C44 H44 119.8
C44 C45 C40 120.14(15)
C44 C45 H45 119.9
C40 C45 H45 119.9
C51 C46 C47 118.67(14)
C51 C46 C19 118.86(14)
C47 C46 C19 122.47(14)
C48 C47 C46 120.59(16)
C48 C47 H47 119.7
C46 C47 H47 119.7
C49 C48 C47 120.01(16)
C49 C48 H48 120.0
C47 C48 H48 120.0
C48 C49 C50 119.93(16)
C48 C49 H49 120.0
C50 C49 H49 120.0
C51 C50 C49 120.25(17)
C51 C50 H50 119.9
C49 C50 H50 119.9
C50 C51 C46 120.56(16)
C50 C51 H51 119.7
C46 C51 H51 119.7
C3 N1 C1 104.08(12)
C5 N2 C8 110.40(12)
C5 N2 H2 124.8
C8 N2 H2 124.8
C10 N3 C13 104.78(12)
C18 N4 C15 110.39(12)
C18 N4 H4 124.8
C15 N4 H4 124.8
C2 N5 C20 123.72(13)
C2 N5 C24 115.83(13)
C20 N5 C24 117.76(13)
C2 N6 C3 104.68(12)
O2 C21 O1 121.7(10)
O2 C21 C20 123.0(8)
O1 C21 C20 115.3(7)
C21 O1 C22 114.9(6)
O1 C22 C23 105.1(7)
O1 C22 H22A 110.7
C23 C22 H22A 110.7
O1 C22 H22B 110.7
C23 C22 H22B 110.7
H22A C22 H22B 108.8
C22 C23 H23A 109.5
C22 C23 H23B 109.5
H23A C23 H23B 109.5
C22 C23 H23C 109.5
H23A C23 H23C 109.5
H23B C23 H23C 109.5
O2B C21B O1B 126.7(8)
O2B C21B C20 121.7(7)
O1B C21B C20 111.4(6)
C21B O1B C22B 114.9(5)
O1B C22B C23B 112.3(6)
O1B C22B H22C 109.2
C23B C22B H22C 109.2
O1B C22B H22D 109.2
C23B C22B H22D 109.2
H22C C22B H22D 107.9
C22B C23B H23D 109.5
C22B C23B H23E 109.5
H23D C23B H23E 109.5
C22B C23B H23F 109.5
H23D C23B H23F 109.5
H23E C23B H23F 109.5
C25 O3 C26 115.67(15)

loop_
_geom_bond_atom_site_label_1
_geom_bond_atom_site_label_2
_geom_bond_distance
C1 N1 1.3706(19)
C1 C19 1.409(2)
C1 C2 1.487(2)
C2 N6 1.307(2)
C2 N5 1.367(2)
C3 N1 1.3636(18)
C3 N6 1.3863(19)
C3 C4 1.415(2)
C4 C5 1.402(2)
C4 C28 1.497(2)
C5 N2 1.3713(19)
C5 C6 1.430(2)
C6 C7 1.362(2)
C6 H6 0.9500
C7 C8 1.432(2)
C7 H7 0.9500
C8 N2 1.374(2)
C8 C9 1.398(2)
C9 C10 1.411(2)
C9 C34 1.496(2)
C10 N3 1.369(2)
C10 C11 1.456(2)
C11 C12 1.347(2)
C11 H11 0.9500
C12 C13 1.452(2)
C12 H12 0.9500
C13 N3 1.3698(19)
C13 C14 1.404(2)
C14 C15 1.395(2)
C14 C40 1.498(2)
C15 N4 1.3753(19)
C15 C16 1.427(2)
C16 C17 1.360(2)
C16 H16 0.9500
C17 C18 1.432(2)
C17 H17 0.9500
C18 N4 1.3731(19)
C18 C19 1.407(2)
C19 C46 1.493(2)
C20 N5 1.446(2)
C20 C21 1.449(12)
C20 C21B 1.568(9)
C20 H20A 0.9900
C20 H20B 0.9900
C24 N5 1.458(2)
C24 C25 1.517(2)
C24 H24A 0.9900
C24 H24B 0.9900
C25 O4 1.205(2)
C25 O3 1.329(2)
C26 O3 1.460(2)
C26 C27 1.484(3)
C26 H26A 0.9900
C26 H26B 0.9900
C27 H27A 0.9800
C27 H27B 0.9800
C27 H27C 0.9800
C28 C33 1.394(2)
C28 C29 1.396(2)
C29 C30 1.393(2)
C29 H29 0.9500
C30 C31 1.382(3)
C30 H30 0.9500
C31 C32 1.380(3)
C31 H31 0.9500
C32 C33 1.393(3)
C32 H32 0.9500
C33 H33 0.9500
C34 C39 1.392(2)
C34 C35 1.396(2)
C35 C36 1.389(2)
C35 H35 0.9500
C36 C37 1.384(3)
C36 H36 0.9500
C37 C38 1.385(3)
C37 H37 0.9500
C38 C39 1.393(2)
C38 H38 0.9500
C39 H39 0.9500
C40 C41 1.387(2)
C40 C45 1.391(2)
C41 C42 1.391(2)
C41 H41 0.9500
C42 C43 1.380(3)
C42 H42 0.9500
C43 C44 1.382(3)
C43 H43 0.9500
C44 C45 1.391(2)
C44 H44 0.9500
C45 H45 0.9500
C46 C51 1.397(2)
C46 C47 1.401(2)
C47 C48 1.390(2)
C47 H47 0.9500
C48 C49 1.385(3)
C48 H48 0.9500
C49 C50 1.390(3)
C49 H49 0.9500
C50 C51 1.385(2)
C50 H50 0.9500
C51 H51 0.9500
N2 H2 0.8800
N4 H4 0.8800
C21 O2 1.191(10)
C21 O1 1.333(9)
O1 C22 1.463(5)
C22 C23 1.501(9)
C22 H22A 0.9900
C22 H22B 0.9900
C23 H23A 0.9800
C23 H23B 0.9800
C23 H23C 0.9800
C21B O2B 1.170(9)
C21B O1B 1.337(8)
O1B C22B 1.461(4)
C22B C23B 1.471(9)
C22B H22C 0.9900
C22B H22D 0.9900
C23B H23D 0.9800
C23B H23E 0.9800
C23B H23F 0.9800

loop_
_geom_torsion_atom_site_label_1
_geom_torsion_atom_site_label_2
_geom_torsion_atom_site_label_3
_geom_torsion_atom_site_label_4
_geom_torsion
N1 C1 C2 N6 -5.86(17)
C19 C1 C2 N6 169.99(15)
N1 C1 C2 N5 173.47(15)
C19 C1 C2 N5 -10.7(3)
N1 C3 C4 C5 4.0(3)
N6 C3 C4 C5 -170.95(15)
N1 C3 C4 C28 178.74(14)
N6 C3 C4 C28 3.8(2)
C3 C4 C5 N2 2.8(3)
C28 C4 C5 N2 -171.90(15)
C3 C4 C5 C6 -178.26(16)
C28 C4 C5 C6 7.0(2)
N2 C5 C6 C7 1.33(19)
C4 C5 C6 C7 -177.77(16)
C5 C6 C7 C8 -0.45(19)
C6 C7 C8 N2 -0.60(18)
C6 C7 C8 C9 -177.89(16)
N2 C8 C9 C10 -5.9(3)
C7 C8 C9 C10 170.89(16)
N2 C8 C9 C34 173.43(15)
C7 C8 C9 C34 -9.8(2)
C8 C9 C10 N3 4.8(3)
C34 C9 C10 N3 -174.47(15)
C8 C9 C10 C11 -172.09(16)
C34 C9 C10 C11 8.6(2)
N3 C10 C11 C12 -1.6(2)
C9 C10 C11 C12 175.63(16)
C10 C11 C12 C13 1.84(19)
C11 C12 C13 N3 -1.58(19)
C11 C12 C13 C14 -179.98(15)
N3 C13 C14 C15 2.7(3)
C12 C13 C14 C15 -179.15(16)
N3 C13 C14 C40 -176.36(14)
C12 C13 C14 C40 1.8(2)
C13 C14 C15 N4 -1.5(3)
C40 C14 C15 N4 177.51(15)
C13 C14 C15 C16 -178.46(16)
C40 C14 C15 C16 0.6(2)
N4 C15 C16 C17 -1.46(19)
C14 C15 C16 C17 175.99(16)
C15 C16 C17 C18 0.7(2)
C16 C17 C18 N4 0.37(19)
C16 C17 C18 C19 -178.02(16)
N4 C18 C19 C1 -0.1(3)
C17 C18 C19 C1 177.98(16)
N4 C18 C19 C46 -171.81(15)
C17 C18 C19 C46 6.3(2)
N1 C1 C19 C18 -12.2(2)
C2 C1 C19 C18 172.61(15)
N1 C1 C19 C46 159.16(14)
C2 C1 C19 C46 -16.0(2)
N5 C24 C25 O4 -22.0(2)
N5 C24 C25 O3 161.07(14)
C5 C4 C28 C33 -124.77(17)
C3 C4 C28 C33 60.1(2)
C5 C4 C28 C29 59.0(2)
C3 C4 C28 C29 -116.12(17)
C33 C28 C29 C30 -0.2(3)
C4 C28 C29 C30 176.10(16)
C28 C29 C30 C31 0.1(3)
C29 C30 C31 C32 0.3(3)
C30 C31 C32 C33 -0.7(3)
C31 C32 C33 C28 0.7(3)
C29 C28 C33 C32 -0.2(3)
C4 C28 C33 C32 -176.45(16)
C8 C9 C34 C39 111.51(17)
C10 C9 C34 C39 -69.1(2)
C8 C9 C34 C35 -67.4(2)
C10 C9 C34 C35 111.96(17)
C39 C34 C35 C36 0.3(2)
C9 C34 C35 C36 179.18(15)
C34 C35 C36 C37 0.0(3)
C35 C36 C37 C38 -0.5(3)
C36 C37 C38 C39 0.7(3)
C35 C34 C39 C38 0.0(2)
C9 C34 C39 C38 -178.94(14)
C37 C38 C39 C34 -0.4(2)
C15 C14 C40 C41 102.81(18)
C13 C14 C40 C41 -78.1(2)
C15 C14 C40 C45 -75.5(2)
C13 C14 C40 C45 103.63(18)
C45 C40 C41 C42 -1.0(3)
C14 C40 C41 C42 -179.35(16)
C40 C41 C42 C43 -0.2(3)
C41 C42 C43 C44 0.7(3)
C42 C43 C44 C45 -0.1(3)
C43 C44 C45 C40 -1.1(3)
C41 C40 C45 C44 1.6(3)
C14 C40 C45 C44 179.95(16)
C18 C19 C46 C51 120.86(16)
C1 C19 C46 C51 -51.2(2)
C18 C19 C46 C47 -58.6(2)
C1 C19 C46 C47 129.37(16)
C51 C46 C47 C48 0.5(2)
C19 C46 C47 C48 179.94(15)
C46 C47 C48 C49 -0.2(3)
C47 C48 C49 C50 -0.3(3)
C48 C49 C50 C51 0.4(3)
C49 C50 C51 C46 -0.1(3)
C47 C46 C51 C50 -0.4(2)
C19 C46 C51 C50 -179.86(15)
N6 C3 N1 C1 -1.95(17)
C4 C3 N1 C1 -177.03(15)
C19 C1 N1 C3 -171.69(14)
C2 C1 N1 C3 4.41(15)
C4 C5 N2 C8 177.36(15)
C6 C5 N2 C8 -1.74(18)
C9 C8 N2 C5 178.76(15)
C7 C8 N2 C5 1.47(18)
C9 C10 N3 C13 -176.60(15)
C11 C10 N3 C13 0.65(18)
C14 C13 N3 C10 178.89(15)
C12 C13 N3 C10 0.53(17)
C19 C18 N4 C15 177.09(15)
C17 C18 N4 C15 -1.32(18)
C14 C15 N4 C18 -175.66(16)
C16 C15 N4 C18 1.72(18)
N6 C2 N5 C20 146.96(15)
C1 C2 N5 C20 -32.3(3)
N6 C2 N5 C24 -14.0(2)
C1 C2 N5 C24 166.75(15)
C21 C20 N5 C2 -115.4(8)
C21B C20 N5 C2 -111.6(6)
C21 C20 N5 C24 45.2(8)
C21B C20 N5 C24 49.0(6)
C25 C24 N5 C2 -66.98(18)
C25 C24 N5 C20 130.91(15)
N5 C2 N6 C3 -174.98(14)
C1 C2 N6 C3 4.45(16)
N1 C3 N6 C2 -1.73(18)
C4 C3 N6 C2 173.79(14)
N5 C20 C21 O2 -167.8(11)
N5 C20 C21 O1 14.2(16)
O2 C21 O1 C22 4.9(19)
C20 C21 O1 C22 -177.1(8)
C21 O1 C22 C23 178.3(10)
N5 C20 C21B O2B -145.2(12)
N5 C20 C21B O1B 39.1(12)
O2B C21B O1B C22B -0.8(19)
C20 C21B O1B C22B 174.6(6)
C21B O1B C22B C23B 88.6(10)
O4 C25 O3 C26 -4.5(3)
C24 C25 O3 C26 172.43(15)
C27 C26 O3 C25 -168.25(18)
